data_4130920
loop_
_publ_author_name
'Zhao, Xiang'
'Bu, Xianhui'
'Nguyen, Edward T.'
'Zhai, Quan-Guo'
'Mao, Chengyu'
'Feng, Pingyun'

_publ_section_title
;
 Multivariable Modular Design of Pore Space Partition.
;
_journal_issue 46
_journal_name_full 'Journal of the American Chemical Society'
_journal_page_first 15102
_journal_page_last 15105
_journal_paper_doi 10.1021/jacs.6b07901
_journal_volume 138
_journal_year 2016
_chemical_formula_moiety 'C30 H24 Cl2 Co2 In3 N15 O17'
_chemical_formula_sum 'C30 H24 Cl2 Co2 In3 N15 O17'
_chemical_formula_weight 1399.86
_space_group_crystal_system hexagonal
_space_group_IT_number 194
_space_group_name_Hall '-P 6c 2c'
_space_group_name_H-M_alt 'P 63/m m c'
_atom_sites_solution_hydrogens geom
_audit_creation_method SHELXL-2014/6
_cell_angle_alpha 90
_cell_angle_beta 90
_cell_angle_gamma 120
_cell_formula_units_Z 2
_cell_length_a 14.1065(9)
_cell_length_b 14.1065(9)
_cell_length_c 18.2678(12)
_cell_measurement_reflns_used 2311
_cell_measurement_temperature 174(2)
_cell_measurement_theta_max 26.58
_cell_measurement_theta_min 2.89
_cell_volume 3148.2(4)
_computing_structure_refinement 'SHELXL-2014/6 (Sheldrick, 2014)'
_diffrn_ambient_temperature 174(2)
_diffrn_measured_fraction_theta_full 1.000
_diffrn_measured_fraction_theta_max 1.000
_diffrn_measurement_device_type 'Bruker SMART Apex diffractometer'
_diffrn_radiation_type MoK\a
_diffrn_radiation_wavelength 0.71073
_diffrn_reflns_av_R_equivalents 0.0533
_diffrn_reflns_av_unetI/netI 0.0319
_diffrn_reflns_Laue_measured_fraction_full 1.000
_diffrn_reflns_Laue_measured_fraction_max 1.000
_diffrn_reflns_limit_h_max 16
_diffrn_reflns_limit_h_min -16
_diffrn_reflns_limit_k_max 18
_diffrn_reflns_limit_k_min -15
_diffrn_reflns_limit_l_max 23
_diffrn_reflns_limit_l_min -24
_diffrn_reflns_number 12228
_diffrn_reflns_point_group_measured_fraction_full 1.000
_diffrn_reflns_point_group_measured_fraction_max 1.000
_diffrn_reflns_theta_full 25.242
_diffrn_reflns_theta_max 28.331
_diffrn_reflns_theta_min 1.667
_exptl_absorpt_coefficient_mu 1.745
_exptl_absorpt_correction_T_max 0.7457
_exptl_absorpt_correction_T_min 0.6738
_exptl_absorpt_correction_type multi-scan
_exptl_absorpt_process_details SADABS-2014/5
_exptl_crystal_colour purple
_exptl_crystal_density_diffrn 1.477
_exptl_crystal_description block
_exptl_crystal_F_000 1360
_exptl_crystal_size_max 0.083
_exptl_crystal_size_mid 0.081
_exptl_crystal_size_min 0.079
_refine_diff_density_max 3.628
_refine_diff_density_min -1.278
_refine_diff_density_rms 0.155
_refine_ls_extinction_method none
_refine_ls_goodness_of_fit_ref 1.112
_refine_ls_hydrogen_treatment constr
_refine_ls_matrix_type full
_refine_ls_number_parameters 69
_refine_ls_number_reflns 1520
_refine_ls_number_restraints 6
_refine_ls_restrained_S_all 1.134
_refine_ls_R_factor_all 0.0529
_refine_ls_R_factor_gt 0.0424
_refine_ls_shift/su_max 0.004
_refine_ls_shift/su_mean 0.001
_refine_ls_structure_factor_coef Fsqd
_refine_ls_weighting_details 'w=1/[\s^2^(Fo^2^)+(0.0670P)^2^+10.5842P] where P=(Fo^2^+2Fc^2^)/3'
_refine_ls_weighting_scheme calc
_refine_ls_wR_factor_gt 0.1273
_refine_ls_wR_factor_ref 0.1327
_reflns_Friedel_coverage 0.000
_reflns_number_gt 1188
_reflns_number_total 1520
_reflns_threshold_expression 'I > 2\s(I)'
_cod_data_source_file ja6b07901_si_002.cif
_cod_data_source_block CPM-472
_cod_original_cell_volume 3148.1(5)
_cod_database_code 4130920
_shelx_space_group_comment
;
The symmetry employed for this shelxl refinement is uniquely defined
by the following loop, which should always be used as a source of
symmetry information in preference to the above space-group names.
They are only intended as comments.
;
_platon_squeeze_void_probe_radius 1.20
_shelxl_version_number 2014/6

loop_
_space_group_symop_operation_xyz
'x, y, z'
'-y, x-y, z'
'-x+y, -x, z'
'-x, -y, z+1/2'
'y, -x+y, z+1/2'
'x-y, x, z+1/2'
'y, x, -z'
'x-y, -y, -z'
'-x, -x+y, -z'
'-y, -x, -z+1/2'
'-x+y, y, -z+1/2'
'x, x-y, -z+1/2'
'-x, -y, -z'
'y, -x+y, -z'
'x-y, x, -z'
'x, y, -z-1/2'
'-y, x-y, -z-1/2'
'-x+y, -x, -z-1/2'
'-y, -x, z'
'-x+y, y, z'
'x, x-y, z'
'y, x, z-1/2'
'x-y, -y, z-1/2'
'-x, -x+y, z-1/2'

loop_
_atom_site_label
_atom_site_type_symbol
_atom_site_fract_x
_atom_site_fract_y
_atom_site_fract_z
_atom_site_U_iso_or_equiv
_atom_site_adp_type
_atom_site_occupancy
_atom_site_site_symmetry_order
_atom_site_calc_flag
_atom_site_refinement_flags_posn
_atom_site_refinement_flags_adp
_atom_site_refinement_flags_occupancy
In1 In 0.49756(4) 0.24878(2) 0.2500 0.01585(19) Uani 1 4 d S T P
Co2 Co 0.0000 0.0000 0.35125(7) 0.0205(3) Uani 1 6 d S T P
O1 O 0.6667 0.3333 0.2500 0.0172(19) Uani 1 12 d S T P
O2 O 0.4916(2) 0.1415(3) 0.33569(15) 0.0254(7) Uani 1 1 d . . .
O3 O 0.0775(4) -0.0775(4) 0.4314(3) 0.118(4) Uani 0.60(2) 2 d S T P
Cl1 Cl 0.0775(4) -0.0775(4) 0.4314(3) 0.118(4) Uani 0.40(2) 2 d S T P
C4 C 0.2496(5) 0.1248(2) 0.3082(3) 0.0231(12) Uani 1 2 d S T P
C2 C 0.5277(3) 0.0553(5) 0.4331(3) 0.0215(12) Uani 1 2 d S T P
C1 C 0.5592(2) 0.1183(5) 0.3624(3) 0.0164(11) Uani 1 2 d S T P
C3 C 0.5969(4) 0.0271(6) 0.4663(3) 0.0544(18) Uani 1 1 d . U .
H3 H 0.6627 0.0443 0.4439 0.065 Uiso 1 1 calc R U .
N1 N 0.3202(5) 0.1601(2) 0.2500 0.0104(11) Uani 1 4 d S T P
N2 N 0.1453(4) 0.07266(19) 0.2885(3) 0.0220(10) Uani 1 2 d S T P
N3 N 0.2832(5) 0.1416(2) 0.3795(3) 0.0331(13) Uani 1 2 d S T P
H3A H 0.2356 0.1178 0.4142 0.040 Uiso 1 2 calc R U P
H3B H 0.3519 0.1760 0.3897 0.040 Uiso 1 2 calc R U P

loop_
_atom_site_aniso_label
_atom_site_aniso_U_11
_atom_site_aniso_U_22
_atom_site_aniso_U_33
_atom_site_aniso_U_23
_atom_site_aniso_U_13
_atom_site_aniso_U_12
In1 0.0171(3) 0.0186(3) 0.0113(3) 0.000 0.000 0.00856(15)
Co2 0.0170(4) 0.0170(4) 0.0275(7) 0.000 0.000 0.0085(2)
O1 0.006(3) 0.006(3) 0.040(6) 0.000 0.000 0.0028(13)
O2 0.0161(14) 0.0384(18) 0.0233(14) 0.0223(13) 0.0069(11) 0.0148(14)
O3 0.103(3) 0.103(3) 0.052(3) -0.0030(18) 0.0030(18) -0.019(3)
Cl1 0.103(3) 0.103(3) 0.052(3) -0.0030(18) 0.0030(18) -0.019(3)
C4 0.023(3) 0.027(2) 0.018(3) 0.0000(11) 0.000(2) 0.0116(15)
C2 0.0191(19) 0.034(3) 0.016(2) 0.019(2) 0.0097(11) 0.0172(17)
C1 0.0191(19) 0.021(3) 0.010(2) 0.009(2) 0.0043(10) 0.0103(14)
C3 0.032(3) 0.097(5) 0.051(3) 0.057(3) 0.030(2) 0.044(3)
N1 0.008(3) 0.013(2) 0.009(2) 0.000 0.000 0.0042(14)
N2 0.015(2) 0.027(2) 0.020(2) 0.0002(9) 0.0005(18) 0.0073(12)
N3 0.019(3) 0.051(3) 0.019(2) -0.0002(10) 0.000(2) 0.0097(13)

loop_
_atom_type_symbol
_atom_type_description
_atom_type_scat_dispersion_real
_atom_type_scat_dispersion_imag
_atom_type_scat_source
C C 0.0033 0.0016 'International Tables Vol C Tables 4.2.6.8 and 6.1.1.4'
H H 0.0000 0.0000 'International Tables Vol C Tables 4.2.6.8 and 6.1.1.4'
N N 0.0061 0.0033 'International Tables Vol C Tables 4.2.6.8 and 6.1.1.4'
O O 0.0106 0.0060 'International Tables Vol C Tables 4.2.6.8 and 6.1.1.4'
Co Co 0.3494 0.9721 'International Tables Vol C Tables 4.2.6.8 and 6.1.1.4'
In In -0.7276 1.3100 'International Tables Vol C Tables 4.2.6.8 and 6.1.1.4'
Cl Cl 0.1484 0.1585 'International Tables Vol C Tables 4.2.6.8 and 6.1.1.4'

loop_
_geom_angle_atom_site_label_1
_geom_angle_atom_site_label_2
_geom_angle_atom_site_label_3
_geom_angle
_geom_angle_site_symmetry_1
_geom_angle_site_symmetry_3
O1 In1 O2 91.93(8) . 16_556
O1 In1 O2 91.93(8) . 21
O2 In1 O2 176.14(15) 16_556 21
O1 In1 O2 91.93(8) . 12
O2 In1 O2 86.41(18) 16_556 12
O2 In1 O2 93.46(18) 21 12
O1 In1 O2 91.93(8) . .
O2 In1 O2 93.46(18) 16_556 .
O2 In1 O2 86.41(18) 21 .
O2 In1 O2 176.14(15) 12 .
O1 In1 N1 180.0 . .
O2 In1 N1 88.07(8) 16_556 .
O2 In1 N1 88.07(8) 21 .
O2 In1 N1 88.07(8) 12 .
O2 In1 N1 88.07(8) . .
N2 Co2 N2 93.37(18) 3 .
N2 Co2 N2 93.37(18) 3 2
N2 Co2 N2 93.37(18) . 2
N2 Co2 Cl1 175.1(2) 3 2
N2 Co2 Cl1 89.98(14) . 2
N2 Co2 Cl1 89.98(14) 2 2
N2 Co2 O3 175.1(2) 3 2
N2 Co2 O3 89.98(14) . 2
N2 Co2 O3 89.98(14) 2 2
Cl1 Co2 O3 0.0 2 2
N2 Co2 O3 89.98(14) 3 .
N2 Co2 O3 89.98(14) . .
N2 Co2 O3 175.1(2) 2 .
Cl1 Co2 O3 86.5 2 .
O3 Co2 O3 86.5(2) 2 .
N2 Co2 O3 89.98(14) 3 3
N2 Co2 O3 175.1(2) . 3
N2 Co2 O3 89.98(14) 2 3
Cl1 Co2 O3 86.5 2 3
O3 Co2 O3 86.5(2) 2 3
O3 Co2 O3 86.5(2) . 3
N2 Co2 Cl1 89.98(14) 3 3
N2 Co2 Cl1 175.1(2) . 3
N2 Co2 Cl1 89.98(14) 2 3
Cl1 Co2 Cl1 86.5(2) 2 3
O3 Co2 Cl1 86.5(2) 2 3
O3 Co2 Cl1 86.5 . 3
O3 Co2 Cl1 0.0(6) 3 3
In1 O1 In1 120.0 2_655 .
In1 O1 In1 120.001(1) 2_655 3_665
In1 O1 In1 120.0 . 3_665
C1 O2 In1 134.6(3) . .
N2 C4 N3 123.3(5) . .
N2 C4 N1 113.2(5) . .
N3 C4 N1 123.5(5) . .
C3 C2 C3 118.5(5) 20_655 .
C3 C2 C1 120.7(3) 20_655 .
C3 C2 C1 120.7(3) . .
O2 C1 O2 126.3(5) . 20_655
O2 C1 C2 116.8(2) . .
O2 C1 C2 116.8(2) 20_655 .
C2 C3 C3 120.7(3) . 8_556
C4 N1 C4 102.0(6) 16_556 .
C4 N1 In1 129.0(3) 16_556 .
C4 N1 In1 129.0(3) . .
C4 N2 N2 105.8(3) . 16_556
C4 N2 Co2 131.4(4) . .
N2 N2 Co2 122.85(13) 16_556 .

loop_
_geom_bond_atom_site_label_1
_geom_bond_atom_site_label_2
_geom_bond_distance
_geom_bond_site_symmetry_2
In1 O1 2.0659(6) .
In1 O2 2.150(3) 16_556
In1 O2 2.150(3) 21
In1 O2 2.150(3) 12
In1 O2 2.150(3) .
In1 N1 2.167(6) .
Co2 N2 2.113(5) 3
Co2 N2 2.113(5) .
Co2 N2 2.113(5) 2
Co2 Cl1 2.393(8) 2
Co2 O3 2.393(8) 2
Co2 O3 2.393(8) .
Co2 O3 2.393(8) 3
Co2 Cl1 2.393(8) 3
O1 In1 2.0659(6) 2_655
O1 In1 2.0660(6) 3_665
O2 C1 1.250(4) .
C4 N2 1.324(7) .
C4 N3 1.366(7) .
C4 N1 1.369(7) .
C2 C3 1.367(5) 20_655
C2 C3 1.367(5) .
C2 C1 1.503(7) .
C1 O2 1.250(4) 20_655
C3 C3 1.397(9) 8_556
N1 C4 1.369(7) 16_556
N2 N2 1.407(9) 16_556

loop_
_platon_squeeze_void_nr
_platon_squeeze_void_average_x
_platon_squeeze_void_average_y
_platon_squeeze_void_average_z
_platon_squeeze_void_volume
_platon_squeeze_void_count_electrons
_platon_squeeze_void_content
1 0.333 0.667 0.250 623 3 ' '
2 0.667 0.333 0.750 623 3 ' '
